data_7062252
loop_
_publ_author_name
'Chandra, Anushri'
'Dhibar, Papu'
'Dutta, Pragna'
'Paul, Piyali'
'Bhattacharya, Samaresh'

_publ_section_title
;
 N-(Aryl)pyrrole-2-aldimine complexes of ruthenium: synthesis, structure,
 and spectral and electrochemical properties
;
_journal_issue 7
_journal_name_full 'New Journal of Chemistry'
_journal_page_first 3492
_journal_page_last 3501
_journal_paper_doi 10.1039/D2NJ05295D
_journal_volume 47
_journal_year 2023
_chemical_formula_moiety 'C28 H34 N4 O4 Ru S2'
_chemical_formula_sum 'C28 H34 N4 O4 Ru S2'
_chemical_formula_weight 655.78
_space_group_crystal_system monoclinic
_space_group_IT_number 14
_space_group_name_Hall '-P 2ybc'
_space_group_name_H-M_alt 'P 1 21/c 1'
_symmetry_Int_Tables_number 14
_audit_creation_date 2022-12-29
_audit_creation_method
;
Olex2 1.5
(compiled 2022.04.07 svn.rca3783a0 for OlexSys, GUI svn.r6498)
;
_audit_update_record
;
2023-01-02 deposited with the CCDC.	2023-01-05 downloaded from the CCDC.
;
_cell_angle_alpha 90
_cell_angle_beta 105.319(15)
_cell_angle_gamma 90
_cell_formula_units_Z 4
_cell_length_a 11.261(6)
_cell_length_b 14.816(8)
_cell_length_c 17.804(9)
_cell_measurement_reflns_used 990
_cell_measurement_temperature 293(2)
_cell_measurement_theta_max 27.21
_cell_measurement_theta_min 1.88
_cell_volume 2865(3)
_computing_data_collection 'Bruker APEX-III SMART CCD'
_computing_molecular_graphics 'Olex2 1.5 (Dolomanov et al., 2009)'
_computing_publication_material 'Olex2 1.5 (Dolomanov et al., 2009)'
_computing_structure_refinement 'olex2.refine 1.5 (Bourhis et al., 2015)'
_computing_structure_solution 'SHELXT 2014/5 (Sheldrick, 2014)'
_diffrn_ambient_temperature 293(2)
_diffrn_measured_fraction_theta_full 0.9988
_diffrn_measured_fraction_theta_max 0.9980
_diffrn_measurement_device_type CCD
_diffrn_radiation_type 'Mo K\a'
_diffrn_radiation_wavelength 0.71073
_diffrn_reflns_av_R_equivalents 0.0706
_diffrn_reflns_av_unetI/netI 0.0277
_diffrn_reflns_Laue_measured_fraction_full 0.9988
_diffrn_reflns_Laue_measured_fraction_max 0.9980
_diffrn_reflns_limit_h_max 14
_diffrn_reflns_limit_h_min -14
_diffrn_reflns_limit_k_max 19
_diffrn_reflns_limit_k_min -19
_diffrn_reflns_limit_l_max 22
_diffrn_reflns_limit_l_min -22
_diffrn_reflns_number 86333
_diffrn_reflns_point_group_measured_fraction_full 0.9988
_diffrn_reflns_point_group_measured_fraction_max 0.9980
_diffrn_reflns_theta_full 25.2417
_diffrn_reflns_theta_max 27.21
_diffrn_reflns_theta_min 1.88
_diffrn_source_current 1.0
_diffrn_source_power 0.05
_diffrn_source_voltage 50.0
_exptl_absorpt_coefficient_mu 0.734
_exptl_crystal_colour yellow
_exptl_crystal_density_diffrn 1.520
_exptl_crystal_description block
_exptl_crystal_F_000 1348.747
_exptl_crystal_size_max 0.36
_exptl_crystal_size_mid 0.32
_exptl_crystal_size_min 0.28
_refine_diff_density_max 1.2093
_refine_diff_density_min -1.2219
_refine_diff_density_rms 0.1357
_refine_ls_d_res_high 0.7771
_refine_ls_d_res_low 10.8605
_refine_ls_goodness_of_fit_ref 1.1485
_refine_ls_hydrogen_treatment constr
_refine_ls_matrix_type full
_refine_ls_number_constraints 56
_refine_ls_number_parameters 358
_refine_ls_number_reflns 6386
_refine_ls_number_restraints 0
_refine_ls_restrained_S_all 1.1485
_refine_ls_R_factor_all 0.0656
_refine_ls_R_factor_gt 0.0501
_refine_ls_shift/su_max -0.0027
_refine_ls_shift/su_mean 0.0003
_refine_ls_structure_factor_coef Fsqd
_refine_ls_weighting_details 'w=1/[\s^2^(Fo^2^)+(0.0530P)^2^+8.0467P] where P=(Fo^2^+2Fc^2^)/3'
_refine_ls_weighting_scheme calc
_refine_ls_wR_factor_gt 0.1160
_refine_ls_wR_factor_ref 0.1453
_reflns_Friedel_coverage 0.0
_reflns_limit_h_max 13
_reflns_limit_h_min -14
_reflns_limit_k_max 19
_reflns_limit_k_min 0
_reflns_limit_l_max 22
_reflns_limit_l_min 0
_reflns_number_gt 5257
_reflns_number_total 6386
_reflns_threshold_expression I>=2u(I)
_cod_data_source_file d2nj05295d2.cif
_cod_data_source_block SB_AC_RD12_0m
_cod_depositor_comments 'Adding full bibliography for 7062252--7062255.cif.'
_cod_original_sg_symbol_H-M 'P 21/c'
_cod_database_code 7062252
_olex2_refinement_description
;
1. Fixed Uiso
 At 1.2 times of:
  All C(H) groups
 At 1.5 times of:
  All C(H,H,H) groups
2.a Aromatic/amide H refined with riding coordinates:
 C5(H5), C10(H10), C11(H11), C7(H7), C2(H2), C3(H3), C8(H8), C1(H1), C23(H23),
 C19(H19), C17(H17), C20(H20), C13(H13), C15(H15), C22(H22), C14(H14)
2.b Idealised Me refined as rotating group:
 C28(H28a,H28b,H28c), C12(H12a,H12b,H12c), C27(H27a,H27b,H27c), C24(H24a,H24b,
 H24c), C25(H25a,H25b,H25c), C26(H26a,H26b,H26c)
;
_olex2_submission_special_instructions 'No special instructions were received'

loop_
_space_group_symop_id
_space_group_symop_operation_xyz
1 x,y,z
2 -x,y+1/2,-z+1/2
3 -x,-y,-z
4 x,-y-1/2,z-1/2

loop_
_atom_site_label
_atom_site_type_symbol
_atom_site_fract_x
_atom_site_fract_y
_atom_site_fract_z
_atom_site_U_iso_or_equiv
_atom_site_adp_type
_atom_site_occupancy
_atom_site_refinement_flags_posn
Ru1 Ru 0.80522(3) 0.68699(2) 0.667518(17) 0.03289(12) Uani 1.000000 .
S1 S 0.99262(10) 0.68008(8) 0.75020(7) 0.0434(3) Uani 1.000000 .
S2 S 0.73172(11) 0.75867(7) 0.75656(6) 0.0440(3) Uani 1.000000 .
N2 N 0.6249(3) 0.6754(2) 0.58757(17) 0.0281(6) Uani 1.000000 .
O1 O 0.3952(3) 0.8827(2) 0.32953(19) 0.0549(8) Uani 1.000000 .
N1 N 0.7444(3) 0.5662(2) 0.70282(19) 0.0362(7) Uani 1.000000 .
N3 N 0.8583(3) 0.8031(2) 0.6201(2) 0.0399(8) Uani 1.000000 .
N4 N 0.8592(3) 0.6339(2) 0.56853(19) 0.0374(7) Uani 1.000000 .
O3 O 1.0042(4) 0.6566(4) 0.8317(2) 0.0811(13) Uani 1.000000 .
C6 C 0.5691(4) 0.7277(3) 0.5216(2) 0.0345(8) Uani 1.000000 .
O2 O 0.7449(5) 0.2989(3) 0.4238(3) 0.0824(13) Uani 1.000000 .
C5 C 0.5682(4) 0.6025(3) 0.6014(2) 0.0387(8) Uani 1.000000 .
H5 H 0.4900(4) 0.5887(3) 0.5704(2) 0.0465(10) Uiso 1.000000 R
C10 C 0.5320(4) 0.8741(3) 0.4614(2) 0.0419(9) Uani 1.000000 .
H10 H 0.5458(4) 0.9360(3) 0.4645(2) 0.0502(11) Uiso 1.000000 R
C4 C 0.6258(4) 0.5453(3) 0.6631(2) 0.0382(8) Uani 1.000000 .
C11 C 0.5875(4) 0.8193(3) 0.5215(3) 0.0410(9) Uani 1.000000 .
H11 H 0.6410(4) 0.8452(3) 0.5651(3) 0.0492(11) Uiso 1.000000 R
C7 C 0.4939(4) 0.6902(3) 0.4541(2) 0.0392(9) Uani 1.000000 .
H7 H 0.4822(4) 0.6280(3) 0.4508(2) 0.0470(10) Uiso 1.000000 R
O4 O 0.7836(4) 0.8476(3) 0.7849(3) 0.0773(13) Uani 1.000000 .
C2 C 0.6849(5) 0.4418(3) 0.7558(3) 0.0509(11) Uani 1.000000 .
H2 H 0.6871(5) 0.3925(3) 0.7885(3) 0.0611(13) Uiso 1.000000 R
C9 C 0.4544(4) 0.8361(3) 0.3951(2) 0.0408(9) Uani 1.000000 .
C3 C 0.5869(5) 0.4681(3) 0.6954(3) 0.0471(10) Uani 1.000000 .
H3 H 0.5103(5) 0.4402(3) 0.6793(3) 0.0565(12) Uiso 1.000000 R
C8 C 0.4367(4) 0.7436(3) 0.3923(2) 0.0430(9) Uani 1.000000 .
H8 H 0.3855(4) 0.7174(3) 0.3480(2) 0.0516(11) Uiso 1.000000 R
C18 C 0.8316(4) 0.5477(3) 0.5331(2) 0.0412(9) Uani 1.000000 .
C1 C 0.7803(4) 0.5030(3) 0.7586(3) 0.0465(10) Uani 1.000000 .
H1 H 0.8575(4) 0.5005(3) 0.7939(3) 0.0558(12) Uiso 1.000000 R
C23 C 0.8548(5) 0.4697(3) 0.5767(3) 0.0502(11) Uani 1.000000 .
H23 H 0.8893(5) 0.4737(3) 0.6302(3) 0.0603(13) Uiso 1.000000 R
C19 C 0.7780(4) 0.5396(3) 0.4538(3) 0.0486(10) Uani 1.000000 .
H19 H 0.7597(4) 0.5912(3) 0.4232(3) 0.0584(12) Uiso 1.000000 R
C16 C 0.8996(4) 0.7877(3) 0.5548(3) 0.0441(9) Uani 1.000000 .
C17 C 0.8949(4) 0.6982(3) 0.5291(3) 0.0457(10) Uani 1.000000 .
H17 H 0.9173(4) 0.6844(3) 0.4838(3) 0.0549(12) Uiso 1.000000 R
C21 C 0.7764(5) 0.3783(3) 0.4640(3) 0.0561(12) Uani 1.000000 .
C20 C 0.7515(5) 0.4559(4) 0.4198(3) 0.0596(13) Uani 1.000000 .
H20 H 0.7164(5) 0.4517(4) 0.3665(3) 0.0715(15) Uiso 1.000000 R
C13 C 0.8684(4) 0.8921(3) 0.6340(3) 0.0496(11) Uani 1.000000 .
H13 H 0.8477(4) 0.9211(3) 0.6751(3) 0.0595(13) Uiso 1.000000 R
C15 C 0.9347(5) 0.8697(4) 0.5281(3) 0.0601(13) Uani 1.000000 .
H15 H 0.9656(5) 0.8782(4) 0.4851(3) 0.0721(16) Uiso 1.000000 R
C22 C 0.8282(5) 0.3853(3) 0.5428(3) 0.0587(13) Uani 1.000000 .
H22 H 0.8454(5) 0.3336(3) 0.5733(3) 0.0705(15) Uiso 1.000000 R
C28 C 0.5702(5) 0.7758(4) 0.7234(3) 0.0629(14) Uani 1.000000 .
H28a H 0.5418(8) 0.806(3) 0.7631(10) 0.094(2) Uiso 1.000000 GR
H28b H 0.5520(6) 0.812(2) 0.6771(15) 0.094(2) Uiso 1.000000 GR
H28c H 0.5295(6) 0.7186(4) 0.712(2) 0.094(2) Uiso 1.000000 GR
C14 C 0.9146(5) 0.9350(4) 0.5780(3) 0.0621(14) Uani 1.000000 .
H14 H 0.9290(5) 0.9965(4) 0.5750(3) 0.0746(16) Uiso 1.000000 R
C12 C 0.4061(6) 0.9781(3) 0.3320(3) 0.0650(14) Uani 1.000000 .
H12a H 0.375(4) 1.0012(4) 0.3736(16) 0.097(2) Uiso 1.000000 GR
H12b H 0.4911(7) 0.9946(3) 0.341(2) 0.097(2) Uiso 1.000000 GR
H12c H 0.359(3) 1.0030(4) 0.2834(10) 0.097(2) Uiso 1.000000 GR
C27 C 0.7318(6) 0.6934(4) 0.8400(3) 0.0594(13) Uani 1.000000 .
H27a H 0.8140(8) 0.673(2) 0.8641(14) 0.089(2) Uiso 1.000000 GR
H27b H 0.703(4) 0.7296(9) 0.8763(11) 0.089(2) Uiso 1.000000 GR
H27c H 0.679(3) 0.6422(15) 0.8249(4) 0.089(2) Uiso 1.000000 GR
C24 C 0.7591(7) 0.2182(4) 0.4668(4) 0.0794(19) Uani 1.000000 .
H24a H 0.8448(8) 0.2085(18) 0.492(2) 0.119(3) Uiso 1.000000 GR
H24b H 0.714(4) 0.2223(14) 0.506(2) 0.119(3) Uiso 1.000000 GR
H24c H 0.728(4) 0.1687(6) 0.4325(6) 0.119(3) Uiso 1.000000 GR
C25 C 1.0825(6) 0.7784(5) 0.7534(5) 0.098(3) Uani 1.000000 .
H25a H 1.038(2) 0.8297(8) 0.765(4) 0.147(4) Uiso 1.000000 GR
H25b H 1.158(3) 0.7721(19) 0.793(3) 0.147(4) Uiso 1.000000 GR
H25c H 1.100(5) 0.787(2) 0.7040(13) 0.147(4) Uiso 1.000000 GR
C26 C 1.0884(6) 0.6027(6) 0.7180(5) 0.097(3) Uani 1.000000 .
H26a H 1.1730(7) 0.615(3) 0.744(3) 0.146(4) Uiso 1.000000 GR
H26b H 1.068(4) 0.5423(6) 0.730(3) 0.146(4) Uiso 1.000000 GR
H26c H 1.076(4) 0.609(3) 0.6629(8) 0.146(4) Uiso 1.000000 GR

loop_
_atom_site_aniso_label
_atom_site_aniso_U_11
_atom_site_aniso_U_22
_atom_site_aniso_U_33
_atom_site_aniso_U_12
_atom_site_aniso_U_13
_atom_site_aniso_U_23
Ru1 0.03671(19) 0.03166(18) 0.03166(18) -0.00123(12) 0.01142(13) 0.00043(11)
S1 0.0370(5) 0.0531(6) 0.0383(5) -0.0029(4) 0.0070(4) 0.0044(4)
S2 0.0584(6) 0.0385(5) 0.0398(5) -0.0040(5) 0.0212(5) -0.0071(4)
N2 0.0288(14) 0.0296(15) 0.0269(14) -0.0014(11) 0.0091(11) -0.0017(11)
O1 0.067(2) 0.0456(18) 0.0459(17) 0.0080(16) 0.0042(15) 0.0082(14)
N1 0.0447(18) 0.0323(16) 0.0342(16) 0.0036(14) 0.0150(14) 0.0036(13)
N3 0.0447(19) 0.0372(18) 0.0399(18) -0.0019(14) 0.0147(15) 0.0017(14)
N4 0.0418(18) 0.0386(18) 0.0360(17) 0.0006(14) 0.0176(14) 0.0011(14)
O3 0.058(2) 0.135(4) 0.045(2) -0.001(2) 0.0035(17) 0.026(2)
C6 0.0374(19) 0.0323(19) 0.0359(19) 0.0040(15) 0.0132(15) 0.0007(15)
O2 0.126(4) 0.057(2) 0.070(3) -0.015(2) 0.036(3) -0.023(2)
C5 0.042(2) 0.036(2) 0.039(2) -0.0003(16) 0.0107(17) -0.0024(16)
C10 0.050(2) 0.0288(19) 0.046(2) 0.0025(17) 0.0110(18) 0.0024(16)
C4 0.045(2) 0.0326(19) 0.040(2) -0.0031(16) 0.0174(17) -0.0012(16)
C11 0.038(2) 0.0271(19) 0.055(3) -0.0009(15) 0.0069(18) 0.0030(16)
C7 0.044(2) 0.033(2) 0.041(2) -0.0003(16) 0.0113(17) -0.0037(16)
O4 0.116(3) 0.054(2) 0.079(3) -0.029(2) 0.055(3) -0.034(2)
C2 0.073(3) 0.037(2) 0.047(2) 0.002(2) 0.023(2) 0.0095(19)
C9 0.043(2) 0.044(2) 0.035(2) 0.0071(18) 0.0089(17) 0.0046(17)
C3 0.059(3) 0.038(2) 0.047(2) -0.008(2) 0.020(2) -0.0000(18)
C8 0.046(2) 0.043(2) 0.039(2) 0.0027(18) 0.0103(18) -0.0025(17)
C18 0.045(2) 0.042(2) 0.042(2) 0.0045(18) 0.0212(18) -0.0031(17)
C1 0.055(3) 0.042(2) 0.043(2) 0.009(2) 0.014(2) 0.0080(18)
C23 0.068(3) 0.046(2) 0.039(2) 0.001(2) 0.020(2) -0.0012(19)
C19 0.056(3) 0.053(3) 0.039(2) 0.003(2) 0.0172(19) 0.0009(19)
C16 0.042(2) 0.050(2) 0.042(2) -0.0016(19) 0.0122(18) 0.0026(19)
C17 0.048(2) 0.055(3) 0.041(2) 0.002(2) 0.0221(19) 0.0033(19)
C21 0.068(3) 0.051(3) 0.058(3) -0.003(2) 0.031(2) -0.013(2)
C20 0.068(3) 0.068(3) 0.044(3) -0.001(3) 0.018(2) -0.011(2)
C13 0.057(3) 0.037(2) 0.052(3) -0.010(2) 0.011(2) -0.0002(19)
C15 0.067(3) 0.058(3) 0.055(3) -0.015(3) 0.016(2) 0.016(2)
C22 0.081(4) 0.045(3) 0.057(3) 0.004(2) 0.029(3) -0.002(2)
C28 0.067(3) 0.067(3) 0.063(3) 0.020(3) 0.032(3) -0.001(3)
C14 0.070(3) 0.043(3) 0.068(3) -0.017(2) 0.010(3) 0.009(2)
C12 0.081(4) 0.046(3) 0.063(3) 0.007(3) 0.009(3) 0.018(2)
C27 0.072(3) 0.069(3) 0.044(3) 0.010(3) 0.028(2) 0.005(2)
C24 0.095(5) 0.054(3) 0.103(5) -0.006(3) 0.050(4) -0.020(3)
C25 0.069(4) 0.095(5) 0.106(6) -0.036(4) -0.020(4) 0.021(4)
C26 0.058(4) 0.122(6) 0.098(5) 0.035(4) -0.002(3) -0.030(5)

loop_
_atom_type_symbol
_atom_type_scat_dispersion_real
_atom_type_scat_dispersion_imag
_atom_type_scat_Cromer_Mann_a1
_atom_type_scat_Cromer_Mann_a2
_atom_type_scat_Cromer_Mann_a3
_atom_type_scat_Cromer_Mann_a4
_atom_type_scat_Cromer_Mann_b1
_atom_type_scat_Cromer_Mann_b2
_atom_type_scat_Cromer_Mann_b3
_atom_type_scat_Cromer_Mann_b4
_atom_type_scat_Cromer_Mann_c
_atom_type_scat_source
_atom_type_scat_dispersion_source
C 0.00347 0.00161 2.31000 1.02000 1.58860 0.86500 20.84390 10.20750 0.56870 51.65120 0.21560 'International Tables Volume C Table 6.1.1.4 (pp. 500-502)' 'Henke, Gullikson and Davis, At. Data and Nucl. Data Tables, 1993, 54, 2'
H 0.00000 0.00000 0.49300 0.32291 0.14019 0.04081 10.51090 26.12570 3.14236 57.79970 0.00304 'International Tables Volume C Table 6.1.1.4 (pp. 500-502)' 'Henke, Gullikson and Davis, At. Data and Nucl. Data Tables, 1993, 54, 2'
N 0.00653 0.00323 12.21260 3.13220 2.01250 1.16630 0.00570 9.89330 28.99750 0.58260 -11.52900 'International Tables Volume C Table 6.1.1.4 (pp. 500-502)' 'Henke, Gullikson and Davis, At. Data and Nucl. Data Tables, 1993, 54, 2'
O 0.01158 0.00611 3.04850 2.28680 1.54630 0.86700 13.27710 5.70110 0.32390 32.90890 0.25080 'International Tables Volume C Table 6.1.1.4 (pp. 500-502)' 'Henke, Gullikson and Davis, At. Data and Nucl. Data Tables, 1993, 54, 2'
Ru -1.23940 0.83517 19.26740 12.91820 4.86337 1.56756 0.80852 8.43467 24.79970 94.29280 5.37874 'International Tables Volume C Table 6.1.1.4 (pp. 500-502)' 'Henke, Gullikson and Davis, At. Data and Nucl. Data Tables, 1993, 54, 2'
S 0.12424 0.12443 6.90530 5.20340 1.43790 1.58630 1.46790 22.21510 0.25360 56.17200 0.86690 'International Tables Volume C Table 6.1.1.4 (pp. 500-502)' 'Henke, Gullikson and Davis, At. Data and Nucl. Data Tables, 1993, 54, 2'

loop_
_geom_angle_atom_site_label_1
_geom_angle_atom_site_label_2
_geom_angle_atom_site_label_3
_geom_angle
_geom_angle_site_symmetry_1
_geom_angle_site_symmetry_3
_geom_angle_publ_flag
S2 Ru1 S1 90.96(4) . . ?
N2 Ru1 S1 172.82(9) . . ?
N2 Ru1 S2 92.59(8) . . ?
N1 Ru1 S1 95.22(10) . . ?
N1 Ru1 S2 88.93(9) . . ?
N1 Ru1 N2 78.61(12) . . ?
N3 Ru1 S1 89.01(11) . . ?
N3 Ru1 S2 95.45(10) . . ?
N3 Ru1 N2 96.86(13) . . ?
N3 Ru1 N1 173.86(13) . . ?
N4 Ru1 S1 95.77(10) . . ?
N4 Ru1 S2 170.66(10) . . ?
N4 Ru1 N2 81.45(12) . . ?
N4 Ru1 N1 96.88(13) . . ?
N4 Ru1 N3 78.23(13) . . ?
O3 S1 Ru1 119.04(17) . . ?
C25 S1 Ru1 114.7(2) . . ?
C25 S1 O3 105.3(3) . . ?
C26 S1 Ru1 111.5(2) . . ?
C26 S1 O3 105.3(3) . . ?
C26 S1 C25 98.7(4) . . ?
O4 S2 Ru1 118.56(16) . . ?
C28 S2 Ru1 111.72(18) . . ?
C28 S2 O4 105.3(3) . . ?
C27 S2 Ru1 114.58(18) . . ?
C27 S2 O4 106.7(3) . . ?
C27 S2 C28 97.5(3) . . ?
C6 N2 Ru1 129.9(2) . . ?
C5 N2 Ru1 111.2(3) . . ?
C5 N2 C6 118.6(3) . . ?
C12 O1 C9 117.2(4) . . ?
C4 N1 Ru1 113.2(3) . . ?
C1 N1 Ru1 139.9(3) . . ?
C1 N1 C4 106.6(4) . . ?
C16 N3 Ru1 113.8(3) . . ?
C13 N3 Ru1 139.5(3) . . ?
C13 N3 C16 106.6(4) . . ?
C18 N4 Ru1 127.9(3) . . ?
C17 N4 Ru1 111.4(3) . . ?
C17 N4 C18 118.6(4) . . ?
C11 C6 N2 120.6(4) . . ?
C7 C6 N2 122.5(4) . . ?
C7 C6 C11 116.9(4) . . ?
C24 O2 C21 117.9(5) . . ?
H5 C5 N2 120.1(2) . . ?
C4 C5 N2 119.8(4) . . ?
C4 C5 H5 120.1(2) . . ?
C11 C10 H10 120.5(3) . . ?
C9 C10 H10 120.5(2) . . ?
C9 C10 C11 118.9(4) . . ?
C5 C4 N1 117.0(4) . . ?
C3 C4 N1 109.9(4) . . ?
C3 C4 C5 133.1(4) . . ?
C10 C11 C6 123.6(4) . . ?
H11 C11 C6 118.2(3) . . ?
H11 C11 C10 118.2(3) . . ?
H7 C7 C6 119.6(2) . . ?
C8 C7 C6 120.9(4) . . ?
C8 C7 H7 119.6(3) . . ?
C3 C2 H2 126.5(3) . . ?
C1 C2 H2 126.5(3) . . ?
C1 C2 C3 107.1(4) . . ?
C10 C9 O1 125.2(4) . . ?
C8 C9 O1 115.8(4) . . ?
C8 C9 C10 119.0(4) . . ?
C2 C3 C4 106.1(4) . . ?
H3 C3 C4 126.9(3) . . ?
H3 C3 C2 126.9(3) . . ?
C9 C8 C7 120.7(4) . . ?
H8 C8 C7 119.7(3) . . ?
H8 C8 C9 119.7(2) . . ?
C23 C18 N4 121.2(4) . . ?
C19 C18 N4 121.0(4) . . ?
C19 C18 C23 117.8(4) . . ?
C2 C1 N1 110.3(4) . . ?
H1 C1 N1 124.9(3) . . ?
H1 C1 C2 124.9(3) . . ?
H23 C23 C18 119.2(3) . . ?
C22 C23 C18 121.6(4) . . ?
C22 C23 H23 119.2(3) . . ?
H19 C19 C18 119.6(3) . . ?
C20 C19 C18 120.8(5) . . ?
C20 C19 H19 119.6(3) . . ?
C17 C16 N3 116.1(4) . . ?
C15 C16 N3 109.3(4) . . ?
C15 C16 C17 134.5(5) . . ?
C16 C17 N4 120.4(4) . . ?
H17 C17 N4 119.8(2) . . ?
H17 C17 C16 119.8(3) . . ?
C20 C21 O2 115.6(5) . . ?
C22 C21 O2 125.3(5) . . ?
C22 C21 C20 119.1(5) . . ?
C21 C20 C19 120.8(5) . . ?
H20 C20 C19 119.6(3) . . ?
H20 C20 C21 119.6(3) . . ?
H13 C13 N3 124.9(3) . . ?
C14 C13 N3 110.3(5) . . ?
C14 C13 H13 124.9(3) . . ?
H15 C15 C16 126.8(3) . . ?
C14 C15 C16 106.4(5) . . ?
C14 C15 H15 126.8(3) . . ?
C21 C22 C23 119.9(5) . . ?
H22 C22 C23 120.1(3) . . ?
H22 C22 C21 120.1(3) . . ?
H28a C28 S2 109.5 . . ?
H28b C28 S2 109.5 . . ?
H28b C28 H28a 109.5 . . ?
H28c C28 S2 109.5 . . ?
H28c C28 H28a 109.5 . . ?
H28c C28 H28b 109.5 . . ?
C15 C14 C13 107.3(4) . . ?
H14 C14 C13 126.3(3) . . ?
H14 C14 C15 126.3(3) . . ?
H12a C12 O1 109.5 . . ?
H12b C12 O1 109.5 . . ?
H12b C12 H12a 109.5 . . ?
H12c C12 O1 109.5 . . ?
H12c C12 H12a 109.5 . . ?
H12c C12 H12b 109.5 . . ?
H27a C27 S2 109.5 . . ?
H27b C27 S2 109.5 . . ?
H27b C27 H27a 109.5 . . ?
H27c C27 S2 109.5 . . ?
H27c C27 H27a 109.5 . . ?
H27c C27 H27b 109.5 . . ?
H24a C24 O2 109.5 . . ?
H24b C24 O2 109.5 . . ?
H24b C24 H24a 109.5 . . ?
H24c C24 O2 109.5 . . ?
H24c C24 H24a 109.5 . . ?
H24c C24 H24b 109.5 . . ?
H25a C25 S1 109.5 . . ?
H25b C25 S1 109.5 . . ?
H25b C25 H25a 109.5 . . ?
H25c C25 S1 109.5 . . ?
H25c C25 H25a 109.5 . . ?
H25c C25 H25b 109.5 . . ?
H26a C26 S1 109.5 . . ?
H26b C26 S1 109.5 . . ?
H26b C26 H26a 109.5 . . ?
H26c C26 S1 109.5 . . ?
H26c C26 H26a 109.5 . . ?
H26c C26 H26b 109.5 . . ?

loop_
_geom_bond_atom_site_label_1
_geom_bond_atom_site_label_2
_geom_bond_distance
_geom_bond_site_symmetry_2
_geom_bond_publ_flag
Ru1 S1 2.2337(15) . ?
Ru1 S2 2.2404(13) . ?
Ru1 N2 2.157(3) . ?
Ru1 N1 2.073(3) . ?
Ru1 N3 2.072(3) . ?
Ru1 N4 2.159(3) . ?
S1 O3 1.465(4) . ?
S1 C25 1.766(7) . ?
S1 C26 1.770(6) . ?
S2 O4 1.475(4) . ?
S2 C28 1.776(6) . ?
S2 C27 1.773(5) . ?
N2 C6 1.408(5) . ?
N2 C5 1.311(5) . ?
O1 C9 1.369(5) . ?
O1 C12 1.419(6) . ?
N1 C4 1.371(5) . ?
N1 C1 1.346(5) . ?
N3 C16 1.380(6) . ?
N3 C13 1.342(5) . ?
N4 C18 1.421(5) . ?
N4 C17 1.309(5) . ?
C6 C11 1.373(5) . ?
C6 C7 1.390(6) . ?
O2 C21 1.374(6) . ?
O2 C24 1.405(8) . ?
C5 H5 0.9300 . ?
C5 C4 1.403(6) . ?
C10 H10 0.9300 . ?
C10 C11 1.357(6) . ?
C10 C9 1.388(6) . ?
C4 C3 1.402(6) . ?
C11 H11 0.9300 . ?
C7 H7 0.9300 . ?
C7 C8 1.370(6) . ?
C2 H2 0.9300 . ?
C2 C3 1.378(7) . ?
C2 C1 1.397(7) . ?
C9 C8 1.383(6) . ?
C3 H3 0.9300 . ?
C8 H8 0.9300 . ?
C18 C23 1.379(6) . ?
C18 C19 1.387(6) . ?
C1 H1 0.9300 . ?
C23 H23 0.9300 . ?
C23 C22 1.386(7) . ?
C19 H19 0.9300 . ?
C19 C20 1.377(7) . ?
C16 C17 1.398(7) . ?
C16 C15 1.400(7) . ?
C17 H17 0.9300 . ?
C21 C20 1.379(8) . ?
C21 C22 1.374(7) . ?
C20 H20 0.9300 . ?
C13 H13 0.9300 . ?
C13 C14 1.392(7) . ?
C15 H15 0.9300 . ?
C15 C14 1.373(8) . ?
C22 H22 0.9300 . ?
C28 H28a 0.9600 . ?
C28 H28b 0.9600 . ?
C28 H28c 0.9600 . ?
C14 H14 0.9300 . ?
C12 H12a 0.9600 . ?
C12 H12b 0.9600 . ?
C12 H12c 0.9600 . ?
C27 H27a 0.9600 . ?
C27 H27b 0.9600 . ?
C27 H27c 0.9600 . ?
C24 H24a 0.9600 . ?
C24 H24b 0.9600 . ?
C24 H24c 0.9600 . ?
C25 H25a 0.9600 . ?
C25 H25b 0.9600 . ?
C25 H25c 0.9600 . ?
C26 H26a 0.9600 . ?
C26 H26b 0.9600 . ?
C26 H26c 0.9600 . ?

loop_
_geom_torsion_atom_site_label_1
_geom_torsion_atom_site_label_2
_geom_torsion_atom_site_label_3
_geom_torsion_atom_site_label_4
_geom_torsion
_geom_torsion_site_symmetry_1
_geom_torsion_site_symmetry_2
_geom_torsion_site_symmetry_3
_geom_torsion_site_symmetry_4
_geom_torsion_publ_flag
Ru1 N2 C6 C11 -37.9(3) . . . . ?
Ru1 N2 C6 C7 142.0(3) . . . . ?
Ru1 N2 C5 C4 1.2(3) . . . . ?
Ru1 N1 C4 C5 5.5(3) . . . . ?
Ru1 N1 C4 C3 -173.9(3) . . . . ?
Ru1 N1 C1 C2 171.5(5) . . . . ?
Ru1 N3 C16 C17 2.4(3) . . . . ?
Ru1 N3 C16 C15 -179.1(3) . . . . ?
Ru1 N3 C13 C14 178.7(5) . . . . ?
Ru1 N4 C18 C23 -51.7(4) . . . . ?
Ru1 N4 C18 C19 126.9(4) . . . . ?
Ru1 N4 C17 C16 2.7(3) . . . . ?
N2 C6 C11 C10 -176.8(4) . . . . ?
N2 C6 C7 C8 177.0(4) . . . . ?
N2 C5 C4 N1 -4.6(4) . . . . ?
N2 C5 C4 C3 174.7(4) . . . . ?
O1 C9 C10 C11 -178.2(5) . . . . ?
O1 C9 C8 C7 178.5(4) . . . . ?
N1 C4 C3 C2 -0.3(4) . . . . ?
N1 C1 C2 C3 0.5(4) . . . . ?
N3 C16 C17 N4 -3.5(5) . . . . ?
N3 C16 C15 C14 0.2(4) . . . . ?
N3 C13 C14 C15 -0.6(5) . . . . ?
N4 C18 C23 C22 179.9(4) . . . . ?
N4 C18 C19 C20 180.0(4) . . . . ?
N4 C17 C16 C15 178.5(4) . . . . ?
C6 C11 C10 C9 -1.6(5) . . . . ?
C6 C7 C8 C9 1.2(5) . . . . ?
O2 C21 C20 C19 179.4(5) . . . . ?
O2 C21 C22 C23 -179.4(6) . . . . ?
C5 C4 C3 C2 -179.5(5) . . . . ?
C10 C9 C8 C7 0.5(5) . . . . ?
C4 C3 C2 C1 -0.1(4) . . . . ?
C18 C23 C22 C21 -0.5(6) . . . . ?
C18 C19 C20 C21 0.7(6) . . . . ?
C23 C22 C21 C20 -0.1(6) . . . . ?
C19 C20 C21 C22 0.0(6) . . . . ?
C16 C15 C14 C13 0.3(5) . . . . ?
